data_1563522
loop_
_publ_author_name
'Wu, Gang'
'Wang, Xiao-Feng'
'Okamura, Taka-aki'
'Chen, Min'
'Sun, Wei-Yin'
'Ueyama, Norikazu'

_publ_section_title
;
 Syntheses, structures and properties of silver(I) complexes with flexible
 1,3,5-tris(pyridylmethoxyl)benzene ligands
;
_journal_issue 9
_journal_name_full 'Journal of Solid State Chemistry'
_journal_page_first 2174
_journal_page_last 2182
_journal_paper_doi 10.1016/j.jssc.2010.07.036
_journal_volume 183
_journal_year 2010
_chemical_formula_moiety 'C51 H49 B2 Ag2 F8 N7 O7 '
_chemical_formula_sum 'C51 H49 Ag2 B2 F8 N7 O7'
_chemical_formula_weight 1261.33
_chemical_name_systematic
; 
[Ag2(L2)2](BF4)2-CH3CN-MeOH 
;
_space_group_IT_number 14
_space_group_name_Hall '-P 2ybc'
_space_group_name_H-M_alt 'P 1 21/c 1'
_symmetry_cell_setting monoclinic
_symmetry_Int_Tables_number 14
_symmetry_space_group_name_Hall '-P 2ybc'
_symmetry_space_group_name_H-M 'P 1 21/c 1'
_atom_sites_solution_hydrogens geom
_atom_sites_solution_primary direct
_atom_sites_solution_secondary difmap
_cell_angle_alpha 90.00
_cell_angle_beta 106.6880(10)
_cell_angle_gamma 90.00
_cell_formula_units_Z 4
_cell_length_a 14.3728(3)
_cell_length_b 12.9250(3)
_cell_length_c 30.3665(5)
_cell_measurement_reflns_used 22932
_cell_measurement_temperature 200
_cell_measurement_theta_max 27.5
_cell_measurement_theta_min 3.2
_cell_volume 5403.55(19)
_computing_structure_refinement 'SHELXL-97 (Sheldrick, 1997)'
_computing_structure_solution 'SIR92 (Altomare et al., 1994)'
_diffrn_ambient_temperature 200
_diffrn_detector_area_resol_mean 10.00
_diffrn_measured_fraction_theta_full 0.996
_diffrn_measured_fraction_theta_max 0.996
_diffrn_measurement_device_type 'Rigaku RAXIS-RAPID Imaging Plate'
_diffrn_measurement_method \w
_diffrn_radiation_monochromator graphite
_diffrn_radiation_source 'fine-focus sealed tube'
_diffrn_radiation_type MoK\a
_diffrn_radiation_wavelength 0.71075
_diffrn_reflns_av_R_equivalents 0.0748
_diffrn_reflns_av_sigmaI/netI 0.1346
_diffrn_reflns_limit_h_max 18
_diffrn_reflns_limit_h_min -18
_diffrn_reflns_limit_k_max 16
_diffrn_reflns_limit_k_min -16
_diffrn_reflns_limit_l_max 39
_diffrn_reflns_limit_l_min -39
_diffrn_reflns_number 52688
_diffrn_reflns_theta_full 27.48
_diffrn_reflns_theta_max 27.48
_diffrn_reflns_theta_min 3.15
_exptl_absorpt_coefficient_mu 0.809
_exptl_absorpt_correction_T_max 0.992
_exptl_absorpt_correction_T_min 0.851
_exptl_absorpt_correction_type multi-scan
_exptl_absorpt_process_details '(Higashi, 1995)'
_exptl_crystal_colour colorless
_exptl_crystal_density_diffrn 1.550
_exptl_crystal_density_method 'not measured'
_exptl_crystal_description platelet
_exptl_crystal_F_000 2544
_exptl_crystal_size_max 0.200
_exptl_crystal_size_mid 0.200
_exptl_crystal_size_min 0.010
_refine_diff_density_max 0.457
_refine_diff_density_min -0.488
_refine_diff_density_rms 0.063
_refine_ls_extinction_method none
_refine_ls_goodness_of_fit_ref 0.948
_refine_ls_hydrogen_treatment constr
_refine_ls_matrix_type full
_refine_ls_number_parameters 753
_refine_ls_number_reflns 12331
_refine_ls_number_restraints 14
_refine_ls_restrained_S_all 0.962
_refine_ls_R_factor_all 0.1143
_refine_ls_R_factor_gt 0.0406
_refine_ls_shift/su_max 0.003
_refine_ls_shift/su_mean 0.000
_refine_ls_structure_factor_coef Fsqd
_refine_ls_weighting_details 'calc w=1/[\s^2^(Fo^2^)+(0.0000P)^2^+0.0000P] where P=(Fo^2^+2Fc^2^)/3'
_refine_ls_weighting_scheme calc
_refine_ls_wR_factor_gt 0.0394
_refine_ls_wR_factor_ref 0.0418
_reflns_number_gt 4642
_reflns_number_total 12331
_reflns_threshold_expression I>2\s(I)
_cod_data_source_file JSSC-2010-183-2174.cif
_cod_data_source_block 1
_cod_original_sg_symbol_H-M 'P 21/c'
_cod_database_code 1563522

loop_
_symmetry_equiv_pos_as_xyz
'x, y, z'
'-x, y+1/2, -z+1/2'
'-x, -y, -z'
'x, -y-1/2, z-1/2'

loop_
_atom_site_label
_atom_site_type_symbol
_atom_site_fract_x
_atom_site_fract_y
_atom_site_fract_z
_atom_site_U_iso_or_equiv
_atom_site_adp_type
_atom_site_occupancy
_atom_site_symmetry_multiplicity
_atom_site_calc_flag
_atom_site_refinement_flags
_atom_site_disorder_assembly
_atom_site_disorder_group
Ag1 Ag 0.12720(2) 0.33833(2) 0.864609(10) 0.05566(10) Uani 1 1 d . . .
Ag2 Ag 0.36334(2) 0.78272(2) 0.633495(10) 0.05467(10) Uani 1 1 d . . .
F1 F 0.0478(15) 0.2839(19) 0.5835(8) 0.118(8) Uani 0.54(2) 1 d P . .
F1B F 0.0392(14) 0.2567(18) 0.5749(7) 0.064(4) Uani 0.46(2) 1 d P . .
F2 F -0.0175(13) 0.1246(15) 0.5747(5) 0.135(6) Uani 0.54(2) 1 d P . .
F2B F 0.0131(17) 0.1013(12) 0.5967(6) 0.118(7) Uani 0.46(2) 1 d P . .
F3 F 0.0654(13) 0.1812(9) 0.6430(3) 0.122(5) Uani 0.54(2) 1 d P . .
F3B F 0.0022(15) 0.2254(17) 0.6411(4) 0.142(7) Uani 0.46(2) 1 d P . .
F4 F -0.0801(12) 0.2498(6) 0.6078(6) 0.103(5) Uani 0.54(2) 1 d P . .
F4B F -0.1075(5) 0.2053(15) 0.5746(7) 0.112(7) Uani 0.46(2) 1 d P . .
F5 F 0.5617(2) 0.3280(2) 0.59301(10) 0.1161(11) Uani 1 1 d . . .
F6 F 0.4725(2) 0.36696(19) 0.63884(8) 0.1088(10) Uani 1 1 d . . .
F7 F 0.5144(2) 0.4908(2) 0.59710(9) 0.1130(11) Uani 1 1 d . . .
F8 F 0.4131(3) 0.3779(3) 0.56471(12) 0.139(2) Uani 0.741(4) 1 d PD . .
F8B F 0.6086(9) 0.4378(7) 0.6484(3) 0.112(5) Uani 0.259(4) 1 d PD . .
O1 O 0.26778(15) 0.63882(17) 0.83792(7) 0.0404(6) Uani 1 1 d . . .
O3 O 0.04762(15) 0.62227(17) 0.68725(7) 0.0390(6) Uani 1 1 d . . .
O5 O 0.32927(16) 0.83628(17) 0.71621(7) 0.0394(7) Uani 1 1 d . . .
O101 O 0.23361(15) 0.47344(17) 0.66042(7) 0.0401(6) Uani 1 1 d . . .
O103 O 0.45124(15) 0.49525(16) 0.81116(6) 0.0371(6) Uani 1 1 d . . .
O105 O 0.17251(16) 0.27805(17) 0.78251(7) 0.0393(6) Uani 1 1 d . . .
O201 O -0.0066(3) 0.3863(3) 0.91781(10) 0.1103(12) Uani 1 1 d . . .
H49 H 0.0030 0.4496 0.9146 0.132 Uiso 1 1 calc RD . .
N1 N 0.4951(3) 0.2524(3) 0.92460(12) 0.0999(15) Uani 1 1 d . . .
N11 N 0.2385(2) 0.4426(2) 0.91362(9) 0.0491(9) Uani 1 1 d . . .
N31 N -0.1500(2) 0.6659(2) 0.61611(9) 0.0489(9) Uani 1 1 d . . .
N51 N 0.48222(19) 0.7243(2) 0.69586(9) 0.0373(7) Uani 1 1 d . . .
N111 N 0.2543(2) 0.6740(2) 0.58537(9) 0.0448(9) Uani 1 1 d . . .
N131 N 0.6524(2) 0.4537(2) 0.88420(9) 0.0448(9) Uani 1 1 d . . .
N151 N 0.0153(2) 0.3904(2) 0.79934(9) 0.0392(8) Uani 1 1 d . . .
C1 C 0.2375(2) 0.6671(3) 0.79198(10) 0.0328(9) Uani 1 1 d . . .
C2 C 0.1537(2) 0.6302(2) 0.76098(10) 0.0289(9) Uani 1 1 d . . .
H1 H 0.1118 0.5839 0.7705 0.035 Uiso 1 1 calc R . .
C3 C 0.1327(2) 0.6628(3) 0.71572(10) 0.0309(9) Uani 1 1 d . . .
C4 C 0.1916(2) 0.7315(3) 0.70162(10) 0.0369(9) Uani 1 1 d . . .
H2 H 0.1750 0.7543 0.6706 0.044 Uiso 1 1 calc R . .
C5 C 0.2758(2) 0.7672(2) 0.73350(11) 0.0308(9) Uani 1 1 d . . .
C6 C 0.3000(2) 0.7357(2) 0.77862(10) 0.0327(9) Uani 1 1 d . . .
H3 H 0.3577 0.7598 0.8002 0.039 Uiso 1 1 calc R . .
C11 C 0.2063(2) 0.5711(2) 0.85327(9) 0.0351(9) Uani 1 1 d . . .
H4 H 0.1903 0.5098 0.8330 0.042 Uiso 1 1 calc R . .
H5 H 0.1451 0.6067 0.8528 0.042 Uiso 1 1 calc R . .
C12 C 0.2597(2) 0.5386(3) 0.90155(11) 0.0369(10) Uani 1 1 d . . .
C13 C 0.3249(3) 0.6032(3) 0.93156(11) 0.0503(11) Uani 1 1 d . . .
H6 H 0.3375 0.6701 0.9216 0.060 Uiso 1 1 calc R . .
C14 C 0.3717(3) 0.5720(3) 0.97559(13) 0.0710(14) Uani 1 1 d . . .
H7 H 0.4158 0.6160 0.9967 0.085 Uiso 1 1 calc R . .
C15 C 0.3511(3) 0.4733(4) 0.98758(12) 0.0829(16) Uani 1 1 d . . .
H8 H 0.3824 0.4478 1.0175 0.100 Uiso 1 1 calc R . .
C16 C 0.2845(3) 0.4105(3) 0.95611(13) 0.0734(14) Uani 1 1 d . . .
H9 H 0.2716 0.3429 0.9653 0.088 Uiso 1 1 calc R . .
C31 C 0.0244(2) 0.6435(3) 0.63869(9) 0.0420(10) Uani 1 1 d . . .
H10 H 0.0710 0.6087 0.6251 0.050 Uiso 1 1 calc R . .
H11 H 0.0258 0.7188 0.6330 0.050 Uiso 1 1 calc R . .
C32 C -0.0751(3) 0.6013(3) 0.61914(11) 0.0400(10) Uani 1 1 d . . .
C33 C -0.0912(3) 0.4963(3) 0.60811(11) 0.0514(12) Uani 1 1 d . . .
H12 H -0.0377 0.4514 0.6103 0.062 Uiso 1 1 calc R . .
C34 C -0.1841(4) 0.4584(4) 0.59416(12) 0.0712(15) Uani 1 1 d . . .
H13 H -0.1958 0.3873 0.5866 0.085 Uiso 1 1 calc R . .
C35 C -0.2605(3) 0.5259(5) 0.59126(13) 0.0878(19) Uani 1 1 d . . .
H14 H -0.3257 0.5020 0.5819 0.105 Uiso 1 1 calc R . .
C36 C -0.2395(3) 0.6303(4) 0.60251(12) 0.0658(14) Uani 1 1 d . . .
H15 H -0.2918 0.6769 0.6002 0.079 Uiso 1 1 calc R . .
C51 C 0.4297(2) 0.8529(3) 0.74190(10) 0.0389(10) Uani 1 1 d . . .
H16 H 0.4340 0.8638 0.7747 0.047 Uiso 1 1 calc R . .
H17 H 0.4537 0.9163 0.7305 0.047 Uiso 1 1 calc R . .
C52 C 0.4931(2) 0.7636(3) 0.73792(11) 0.0318(9) Uani 1 1 d . . .
C53 C 0.5649(2) 0.7277(3) 0.77556(11) 0.0406(9) Uani 1 1 d . . .
H18 H 0.5718 0.7561 0.8052 0.049 Uiso 1 1 calc R . .
C54 C 0.6267(3) 0.6501(3) 0.76991(12) 0.0494(11) Uani 1 1 d . . .
H19 H 0.6766 0.6252 0.7955 0.059 Uiso 1 1 calc R . .
C55 C 0.6150(3) 0.6096(3) 0.72679(13) 0.0489(11) Uani 1 1 d . . .
H20 H 0.6559 0.5556 0.7220 0.059 Uiso 1 1 calc R . .
C56 C 0.5428(3) 0.6490(3) 0.69099(11) 0.0432(10) Uani 1 1 d . . .
H21 H 0.5351 0.6217 0.6611 0.052 Uiso 1 1 calc R . .
C101 C 0.2641(2) 0.4467(3) 0.70647(10) 0.0313(9) Uani 1 1 d . . .
C102 C 0.3455(2) 0.4843(2) 0.73716(10) 0.0325(9) Uani 1 1 d . . .
H22 H 0.3868 0.5311 0.7276 0.039 Uiso 1 1 calc R . .
C103 C 0.3672(2) 0.4531(3) 0.78284(10) 0.0313(9) Uani 1 1 d . . .
C104 C 0.3093(2) 0.3840(2) 0.79761(10) 0.0317(9) Uani 1 1 d . . .
H23 H 0.3256 0.3616 0.8287 0.038 Uiso 1 1 calc R . .
C105 C 0.2259(2) 0.3483(3) 0.76501(11) 0.0309(9) Uani 1 1 d . . .
C106 C 0.2021(2) 0.3788(3) 0.71956(10) 0.0341(9) Uani 1 1 d . . .
H24 H 0.1448 0.3540 0.6979 0.041 Uiso 1 1 calc R . .
C111 C 0.2947(2) 0.5448(2) 0.64506(9) 0.0352(9) Uani 1 1 d . . .
H25 H 0.3568 0.5110 0.6456 0.042 Uiso 1 1 calc R . .
H26 H 0.3091 0.6059 0.6656 0.042 Uiso 1 1 calc R . .
C112 C 0.2413(2) 0.5774(3) 0.59690(11) 0.0386(10) Uani 1 1 d . . .
C113 C 0.1813(3) 0.5084(3) 0.56637(12) 0.0608(12) Uani 1 1 d . . .
H27 H 0.1728 0.4394 0.5753 0.073 Uiso 1 1 calc R . .
C114 C 0.1347(3) 0.5439(4) 0.52268(13) 0.0797(16) Uani 1 1 d . . .
H28 H 0.0932 0.4989 0.5010 0.096 Uiso 1 1 calc R . .
C115 C 0.1480(3) 0.6427(4) 0.51066(14) 0.0797(16) Uani 1 1 d . . .
H29 H 0.1172 0.6678 0.4806 0.096 Uiso 1 1 calc R . .
C116 C 0.2066(3) 0.7045(3) 0.54303(12) 0.0654(13) Uani 1 1 d . . .
H30 H 0.2141 0.7744 0.5349 0.078 Uiso 1 1 calc R . .
C131 C 0.4776(2) 0.4721(3) 0.85955(9) 0.0357(10) Uani 1 1 d . . .
H31 H 0.4792 0.3963 0.8647 0.043 Uiso 1 1 calc R . .
H32 H 0.4306 0.5033 0.8739 0.043 Uiso 1 1 calc R . .
C132 C 0.5771(3) 0.5183(3) 0.87932(10) 0.0386(10) Uani 1 1 d . . .
C133 C 0.5861(3) 0.6204(3) 0.88872(11) 0.0546(12) Uani 1 1 d . . .
H33 H 0.5302 0.6624 0.8851 0.065 Uiso 1 1 calc R . .
C134 C 0.6784(4) 0.6631(4) 0.90382(13) 0.0729(14) Uani 1 1 d . . .
H34 H 0.6868 0.7347 0.9109 0.088 Uiso 1 1 calc R . .
C135 C 0.7567(3) 0.6005(4) 0.90831(13) 0.0732(16) Uani 1 1 d . . .
H35 H 0.8206 0.6280 0.9181 0.088 Uiso 1 1 calc R . .
C136 C 0.7421(3) 0.4970(4) 0.89859(12) 0.0642(13) Uani 1 1 d . . .
H36 H 0.7972 0.4538 0.9021 0.077 Uiso 1 1 calc R . .
C151 C 0.0739(2) 0.2584(2) 0.75642(10) 0.0373(10) Uani 1 1 d . . .
H37 H 0.0507 0.1952 0.7685 0.045 Uiso 1 1 calc R . .
H38 H 0.0715 0.2450 0.7240 0.045 Uiso 1 1 calc R . .
C152 C 0.0060(2) 0.3474(3) 0.75806(11) 0.0320(9) Uani 1 1 d . . .
C153 C -0.0651(2) 0.3781(3) 0.71925(11) 0.0422(10) Uani 1 1 d . . .
H39 H -0.0701 0.3461 0.6905 0.051 Uiso 1 1 calc R . .
C154 C -0.1292(3) 0.4558(3) 0.72238(12) 0.0530(11) Uani 1 1 d . . .
H40 H -0.1785 0.4778 0.6959 0.064 Uiso 1 1 calc R . .
C155 C -0.1204(3) 0.5003(3) 0.76411(14) 0.0501(11) Uani 1 1 d . . .
H41 H -0.1637 0.5534 0.7673 0.060 Uiso 1 1 calc R . .
C156 C -0.0478(3) 0.4667(3) 0.80135(12) 0.0475(11) Uani 1 1 d . . .
H42 H -0.0414 0.4988 0.8302 0.057 Uiso 1 1 calc R . .
C201 C 0.0311(4) 0.3571(5) 0.96886(19) 0.236(3) Uani 1 1 d U . .
H43 H 0.0427 0.4201 0.9876 0.283 Uiso 1 1 calc R . .
H44 H 0.0919 0.3183 0.9742 0.283 Uiso 1 1 calc R . .
H45 H -0.0173 0.3142 0.9773 0.283 Uiso 1 1 calc R . .
C301 C 0.5287(3) 0.1993(3) 0.95235(14) 0.0649(14) Uani 1 1 d . . .
C302 C 0.5786(3) 0.1284(3) 0.98952(11) 0.0864(15) Uani 1 1 d . . .
H46 H 0.6336 0.1643 1.0107 0.104 Uiso 1 1 calc R . .
H47 H 0.6025 0.0682 0.9764 0.104 Uiso 1 1 calc R . .
H48 H 0.5332 0.1056 1.0062 0.104 Uiso 1 1 calc R . .
B1 B -0.0031(5) 0.2043(6) 0.5997(2) 0.0640(16) Uani 1 1 d . . .
B2 B 0.4930(9) 0.3922(11) 0.5998(4) 0.058(3) Uani 0.741(4) 1 d PDU . .
B2B B 0.536(3) 0.396(4) 0.6170(13) 0.072(9) Uani 0.259(4) 1 d PDU . .

loop_
_atom_site_aniso_label
_atom_site_aniso_U_11
_atom_site_aniso_U_22
_atom_site_aniso_U_33
_atom_site_aniso_U_23
_atom_site_aniso_U_13
_atom_site_aniso_U_12
Ag1 0.0542(2) 0.0607(3) 0.04695(18) 0.00345(18) 0.00643(16) -0.0155(2)
Ag2 0.0563(2) 0.0590(3) 0.04716(18) 0.00913(18) 0.01230(16) -0.0041(2)
F1 0.107(8) 0.129(15) 0.115(11) 0.035(8) 0.029(6) -0.031(7)
F1B 0.060(7) 0.074(9) 0.065(5) 0.040(7) 0.029(5) 0.015(7)
F2 0.156(11) 0.137(16) 0.111(9) -0.080(8) 0.037(9) -0.030(11)
F2B 0.206(17) 0.038(6) 0.138(14) 0.021(8) 0.091(12) 0.014(8)
F3 0.187(12) 0.113(7) 0.055(4) 0.020(4) 0.018(6) -0.020(6)
F3B 0.166(16) 0.210(17) 0.053(5) -0.047(7) 0.036(8) -0.061(13)
F4 0.125(10) 0.060(5) 0.161(13) -0.014(6) 0.097(9) -0.011(5)
F4B 0.056(5) 0.106(12) 0.161(12) 0.057(9) 0.008(6) -0.022(5)
F5 0.162(3) 0.074(2) 0.146(3) 0.0071(18) 0.098(2) 0.041(2)
F6 0.173(3) 0.085(2) 0.101(2) 0.0208(16) 0.093(2) 0.005(2)
F7 0.155(3) 0.067(2) 0.136(3) 0.028(2) 0.072(2) 0.010(2)
F8 0.123(4) 0.147(4) 0.114(3) 0.034(3) -0.015(3) -0.047(3)
F8B 0.193(13) 0.067(8) 0.065(7) -0.014(6) 0.022(7) 0.001(8)
O1 0.0391(16) 0.0500(18) 0.0305(13) 0.0063(12) 0.0074(11) -0.0114(14)
O3 0.0302(15) 0.0527(18) 0.0333(14) -0.0022(12) 0.0078(12) -0.0046(13)
O5 0.0328(17) 0.0437(18) 0.0449(15) 0.0083(12) 0.0165(13) -0.0067(13)
O101 0.0369(16) 0.0510(18) 0.0307(13) 0.0005(12) 0.0071(11) -0.0109(14)
O103 0.0287(16) 0.0492(18) 0.0320(13) 0.0033(12) 0.0064(11) -0.0041(13)
O105 0.0285(16) 0.0408(18) 0.0489(15) 0.0048(12) 0.0117(13) -0.0032(13)
O201 0.120(3) 0.101(3) 0.120(3) 0.003(2) 0.050(2) -0.001(3)
N1 0.135(4) 0.078(3) 0.081(3) 0.020(2) 0.022(3) -0.010(3)
N11 0.055(2) 0.059(3) 0.0309(18) 0.0097(17) 0.0090(16) -0.012(2)
N31 0.030(2) 0.064(3) 0.050(2) -0.0129(17) 0.0072(17) -0.006(2)
N51 0.031(2) 0.044(2) 0.0390(18) -0.0001(17) 0.0127(14) -0.0111(17)
N111 0.044(2) 0.051(3) 0.0329(18) 0.0067(17) 0.0001(15) 0.0046(19)
N131 0.024(2) 0.059(3) 0.0468(19) -0.0056(17) 0.0030(16) 0.001(2)
N151 0.035(2) 0.039(2) 0.0442(19) -0.0107(16) 0.0121(15) -0.0093(17)
C1 0.028(2) 0.035(2) 0.037(2) -0.0008(19) 0.0122(18) 0.012(2)
C2 0.024(2) 0.028(2) 0.037(2) -0.0013(17) 0.0109(17) 0.0001(17)
C3 0.023(2) 0.035(2) 0.035(2) -0.0041(19) 0.0089(17) 0.005(2)
C4 0.034(2) 0.046(3) 0.032(2) 0.0009(19) 0.0106(18) 0.008(2)
C5 0.027(2) 0.034(3) 0.034(2) 0.0004(18) 0.0139(18) 0.0048(19)
C6 0.019(2) 0.035(3) 0.043(2) -0.0021(19) 0.0070(17) -0.0049(18)
C11 0.038(2) 0.038(3) 0.032(2) 0.0010(18) 0.0132(18) -0.008(2)
C12 0.030(2) 0.046(3) 0.036(2) -0.003(2) 0.0102(18) -0.004(2)
C13 0.060(3) 0.052(3) 0.039(2) -0.004(2) 0.013(2) -0.014(2)
C14 0.081(4) 0.075(4) 0.051(3) 0.002(3) 0.011(2) -0.030(3)
C15 0.078(4) 0.132(5) 0.027(2) 0.002(3) -0.003(2) -0.036(4)
C16 0.092(4) 0.073(4) 0.046(3) 0.017(3) 0.006(3) -0.034(3)
C31 0.031(2) 0.060(3) 0.034(2) -0.004(2) 0.0078(17) 0.006(2)
C32 0.037(3) 0.052(3) 0.032(2) -0.003(2) 0.0112(19) 0.000(3)
C33 0.058(3) 0.052(3) 0.040(2) -0.004(2) 0.007(2) -0.003(3)
C34 0.092(4) 0.064(4) 0.051(3) -0.006(3) 0.010(3) -0.017(3)
C35 0.051(4) 0.142(6) 0.060(3) -0.019(4) -0.002(3) -0.041(4)
C36 0.036(3) 0.092(5) 0.063(3) -0.020(3) 0.003(2) 0.003(3)
C51 0.035(3) 0.045(3) 0.038(2) 0.0037(19) 0.0120(18) -0.007(2)
C52 0.024(2) 0.035(3) 0.038(2) 0.0021(19) 0.0112(18) -0.0078(19)
C53 0.045(3) 0.042(3) 0.038(2) 0.003(2) 0.0166(19) 0.000(2)
C54 0.039(3) 0.060(3) 0.048(2) 0.013(2) 0.010(2) 0.000(2)
C55 0.041(3) 0.047(3) 0.065(3) 0.008(2) 0.024(2) 0.007(2)
C56 0.046(3) 0.049(3) 0.039(2) -0.007(2) 0.020(2) -0.007(2)
C101 0.032(2) 0.031(2) 0.032(2) 0.0000(18) 0.0104(18) -0.003(2)
C102 0.032(2) 0.038(3) 0.032(2) 0.0017(18) 0.0152(17) -0.0020(19)
C103 0.016(2) 0.040(3) 0.037(2) -0.0089(19) 0.0061(17) 0.0027(19)
C104 0.025(2) 0.035(3) 0.036(2) 0.0010(18) 0.0108(18) 0.005(2)
C105 0.025(2) 0.027(2) 0.044(2) 0.0018(19) 0.0157(19) 0.0021(19)
C106 0.028(2) 0.043(3) 0.032(2) -0.0109(19) 0.0098(17) 0.000(2)
C111 0.032(2) 0.045(3) 0.029(2) -0.0075(18) 0.0100(17) -0.004(2)
C112 0.034(3) 0.054(3) 0.030(2) -0.006(2) 0.0139(18) 0.001(2)
C113 0.060(3) 0.078(4) 0.042(2) -0.009(2) 0.010(2) -0.012(3)
C114 0.061(3) 0.132(5) 0.033(3) -0.019(3) -0.007(2) -0.010(4)
C115 0.083(4) 0.104(5) 0.040(3) 0.010(3) -0.003(2) 0.023(4)
C116 0.066(3) 0.087(4) 0.036(2) 0.010(3) 0.003(2) 0.014(3)
C131 0.035(2) 0.046(3) 0.0252(19) 0.0064(18) 0.0080(17) 0.004(2)
C132 0.043(3) 0.044(3) 0.025(2) 0.002(2) 0.0034(19) -0.009(2)
C133 0.063(4) 0.050(4) 0.046(3) -0.009(2) 0.007(2) 0.000(3)
C134 0.095(4) 0.054(4) 0.063(3) -0.005(3) 0.012(3) -0.025(4)
C135 0.054(4) 0.088(5) 0.067(3) -0.006(3) 0.002(3) -0.036(3)
C136 0.040(3) 0.082(4) 0.064(3) -0.001(3) 0.003(2) -0.002(3)
C151 0.030(2) 0.036(3) 0.049(2) -0.0008(18) 0.0175(19) -0.010(2)
C152 0.029(2) 0.034(2) 0.036(2) -0.0006(19) 0.0134(18) -0.007(2)
C153 0.033(3) 0.055(3) 0.037(2) -0.002(2) 0.0093(19) -0.009(2)
C154 0.040(3) 0.062(3) 0.053(3) 0.010(2) 0.007(2) 0.001(2)
C155 0.039(3) 0.042(3) 0.070(3) -0.002(2) 0.016(2) 0.002(2)
C156 0.044(3) 0.042(3) 0.061(3) -0.018(2) 0.022(2) -0.013(2)
C201 0.190(6) 0.348(8) 0.216(6) -0.074(6) 0.132(5) -0.102(6)
C301 0.091(4) 0.056(4) 0.048(3) -0.003(2) 0.019(3) -0.020(3)
C302 0.123(4) 0.078(4) 0.059(3) -0.008(3) 0.027(3) -0.009(3)
B1 0.073(5) 0.065(5) 0.064(5) 0.004(5) 0.033(4) 0.003(4)
B2 0.074(10) 0.045(6) 0.059(8) -0.001(6) 0.027(6) -0.004(7)
B2B 0.08(2) 0.064(15) 0.08(2) 0.000(17) 0.032(15) -0.015(18)

loop_
_atom_type_symbol
_atom_type_description
_atom_type_scat_dispersion_real
_atom_type_scat_dispersion_imag
_atom_type_scat_source
Ag Ag -0.8971 1.1015 'International Tables Vol C Tables 4.2.6.8 and 6.1.1.4'
F F 0.0171 0.0103 'International Tables Vol C Tables 4.2.6.8 and 6.1.1.4'
O O 0.0106 0.0060 'International Tables Vol C Tables 4.2.6.8 and 6.1.1.4'
N N 0.0061 0.0033 'International Tables Vol C Tables 4.2.6.8 and 6.1.1.4'
C C 0.0033 0.0016 'International Tables Vol C Tables 4.2.6.8 and 6.1.1.4'
B B 0.0013 0.0007 'International Tables Vol C Tables 4.2.6.8 and 6.1.1.4'
H H 0.0000 0.0000 'International Tables Vol C Tables 4.2.6.8 and 6.1.1.4'

loop_
_geom_angle_atom_site_label_1
_geom_angle_atom_site_label_2
_geom_angle_atom_site_label_3
_geom_angle
_geom_angle_site_symmetry_1
_geom_angle_site_symmetry_3
N151 Ag1 N11 125.64(11) . .
N151 Ag1 N31 121.53(10) . 2_546
N11 Ag1 N31 112.52(11) . 2_546
N131 Ag2 N51 121.18(10) 2_656 .
N131 Ag2 N111 116.27(10) 2_656 .
N51 Ag2 N111 122.55(11) . .
F2B F2 B1 81(2) . .
F2B F2 F4B 121(3) . .
B1 F2 F4B 58.7(9) . .
F2 F2B B1 66(2) . .
F2 F2B F3 119(3) . .
B1 F2B F3 53.4(8) . .
F3B F3 B1 58.9(10) . .
F3B F3 F2B 96.3(16) . .
B1 F3 F2B 49.8(7) . .
F3 F3B B1 75.3(13) . .
F3 F3B F4 136.0(16) . .
B1 F3B F4 61.3(7) . .
F4B F4 B1 73.0(7) . .
F4B F4 F3B 123.6(11) . .
B1 F4 F3B 56.1(6) . .
F4 F4B B1 60.0(6) . .
F4 F4B F2 104.3(9) . .
B1 F4B F2 47.0(7) . .
C1 O1 C11 116.7(2) . .
C3 O3 C31 118.1(2) . .
C5 O5 C51 118.1(2) . .
C101 O101 C111 116.2(2) . .
C103 O103 C131 118.8(2) . .
C105 O105 C151 118.2(2) . .
C201 O201 H49 109.5 . .
C16 N11 C12 117.4(3) . .
C16 N11 Ag1 120.3(3) . .
C12 N11 Ag1 122.3(2) . .
C36 N31 C32 119.7(4) . .
C36 N31 Ag1 118.3(3) . 2_556
C32 N31 Ag1 122.0(3) . 2_556
C52 N51 C56 118.5(3) . .
C52 N51 Ag2 121.3(2) . .
C56 N51 Ag2 120.2(2) . .
C112 N111 C116 117.5(3) . .
C112 N111 Ag2 122.1(2) . .
C116 N111 Ag2 120.2(3) . .
C132 N131 C136 116.2(4) . .
C132 N131 Ag2 123.9(3) . 2_646
C136 N131 Ag2 119.9(3) . 2_646
C152 N151 C156 117.1(3) . .
C152 N151 Ag1 123.3(2) . .
C156 N151 Ag1 119.6(2) . .
C2 C1 O1 123.7(3) . .
C2 C1 C6 121.7(3) . .
O1 C1 C6 114.5(3) . .
C1 C2 C3 118.1(3) . .
C1 C2 H1 121.0 . .
C3 C2 H1 121.0 . .
C4 C3 O3 124.2(3) . .
C4 C3 C2 121.7(3) . .
O3 C3 C2 114.1(3) . .
C3 C4 C5 119.1(3) . .
C3 C4 H2 120.4 . .
C5 C4 H2 120.4 . .
C6 C5 O5 124.3(3) . .
C6 C5 C4 121.0(3) . .
O5 C5 C4 114.7(3) . .
C5 C6 C1 118.4(3) . .
C5 C6 H3 120.8 . .
C1 C6 H3 120.8 . .
O1 C11 C12 107.6(3) . .
O1 C11 H4 110.2 . .
C12 C11 H4 110.2 . .
O1 C11 H5 110.2 . .
C12 C11 H5 110.2 . .
H4 C11 H5 108.5 . .
N11 C12 C13 122.5(3) . .
N11 C12 C11 115.4(3) . .
C13 C12 C11 122.1(3) . .
C14 C13 C12 120.9(4) . .
C14 C13 H6 119.6 . .
C12 C13 H6 119.6 . .
C13 C14 C15 116.5(4) . .
C13 C14 H7 121.8 . .
C15 C14 H7 121.8 . .
C14 C15 C16 120.8(4) . .
C14 C15 H8 119.6 . .
C16 C15 H8 119.6 . .
N11 C16 C15 122.0(4) . .
N11 C16 H9 119.0 . .
C15 C16 H9 119.0 . .
O3 C31 C32 104.6(3) . .
O3 C31 H10 110.8 . .
C32 C31 H10 110.8 . .
O3 C31 H11 110.8 . .
C32 C31 H11 110.8 . .
H10 C31 H11 108.9 . .
N31 C32 C33 120.7(4) . .
N31 C32 C31 117.4(4) . .
C33 C32 C31 121.6(4) . .
C34 C33 C32 120.0(4) . .
C34 C33 H12 120.0 . .
C32 C33 H12 120.0 . .
C33 C34 C35 118.6(5) . .
C33 C34 H13 120.7 . .
C35 C34 H13 120.7 . .
C34 C35 C36 118.6(5) . .
C34 C35 H14 120.7 . .
C36 C35 H14 120.7 . .
N31 C36 C35 122.4(4) . .
N31 C36 H15 118.8 . .
C35 C36 H15 118.8 . .
O5 C51 C52 112.3(3) . .
O5 C51 H16 109.2 . .
C52 C51 H16 109.2 . .
O5 C51 H17 109.2 . .
C52 C51 H17 109.2 . .
H16 C51 H17 107.9 . .
N51 C52 C53 121.0(3) . .
N51 C52 C51 117.5(3) . .
C53 C52 C51 121.3(3) . .
C54 C53 C52 119.7(3) . .
C54 C53 H18 120.2 . .
C52 C53 H18 120.2 . .
C55 C54 C53 119.2(3) . .
C55 C54 H19 120.4 . .
C53 C54 H19 120.4 . .
C56 C55 C54 118.2(3) . .
C56 C55 H20 120.9 . .
C54 C55 H20 120.9 . .
N51 C56 C55 123.4(3) . .
N51 C56 H21 118.3 . .
C55 C56 H21 118.3 . .
C102 C101 O101 124.3(3) . .
C102 C101 C106 121.8(3) . .
O101 C101 C106 113.9(3) . .
C101 C102 C103 118.8(3) . .
C101 C102 H22 120.6 . .
C103 C102 H22 120.6 . .
O103 C103 C104 123.7(3) . .
O103 C103 C102 114.4(3) . .
C104 C103 C102 121.9(3) . .
C103 C104 C105 117.3(3) . .
C103 C104 H23 121.4 . .
C105 C104 H23 121.4 . .
C106 C105 O105 124.3(3) . .
C106 C105 C104 122.0(3) . .
O105 C105 C104 113.7(3) . .
C105 C106 C101 118.1(3) . .
C105 C106 H24 120.9 . .
C101 C106 H24 120.9 . .
O101 C111 C112 107.9(3) . .
O101 C111 H25 110.1 . .
C112 C111 H25 110.1 . .
O101 C111 H26 110.1 . .
C112 C111 H26 110.1 . .
H25 C111 H26 108.4 . .
N111 C112 C113 122.3(3) . .
N111 C112 C111 116.8(3) . .
C113 C112 C111 120.9(4) . .
C114 C113 C112 117.6(4) . .
C114 C113 H27 121.2 . .
C112 C113 H27 121.2 . .
C115 C114 C113 120.3(4) . .
C115 C114 H28 119.9 . .
C113 C114 H28 119.9 . .
C116 C115 C114 117.8(4) . .
C116 C115 H29 121.1 . .
C114 C115 H29 121.1 . .
N111 C116 C115 124.5(4) . .
N111 C116 H30 117.8 . .
C115 C116 H30 117.8 . .
O103 C131 C132 105.4(2) . .
O103 C131 H31 110.7 . .
C132 C131 H31 110.7 . .
O103 C131 H32 110.7 . .
C132 C131 H32 110.7 . .
H31 C131 H32 108.8 . .
N131 C132 C133 124.1(4) . .
N131 C132 C131 116.1(4) . .
C133 C132 C131 119.7(4) . .
C132 C133 C134 118.9(4) . .
C132 C133 H33 120.5 . .
C134 C133 H33 120.5 . .
C135 C134 C133 118.7(5) . .
C135 C134 H34 120.6 . .
C133 C134 H34 120.6 . .
C134 C135 C136 119.2(5) . .
C134 C135 H35 120.4 . .
C136 C135 H35 120.4 . .
N131 C136 C135 122.9(4) . .
N131 C136 H36 118.6 . .
C135 C136 H36 118.6 . .
O105 C151 C152 112.9(3) . .
O105 C151 H37 109.0 . .
C152 C151 H37 109.0 . .
O105 C151 H38 109.0 . .
C152 C151 H38 109.0 . .
H37 C151 H38 107.8 . .
N151 C152 C153 122.0(3) . .
N151 C152 C151 116.8(3) . .
C153 C152 C151 121.0(3) . .
C152 C153 C154 119.6(3) . .
C152 C153 H39 120.2 . .
C154 C153 H39 120.2 . .
C155 C154 C153 118.9(3) . .
C155 C154 H40 120.5 . .
C153 C154 H40 120.5 . .
C154 C155 C156 118.6(4) . .
C154 C155 H41 120.7 . .
C156 C155 H41 120.7 . .
N151 C156 C155 123.7(3) . .
N151 C156 H42 118.1 . .
C155 C156 H42 118.1 . .
O201 C201 H43 109.5 . .
O201 C201 H44 109.5 . .
H43 C201 H44 109.5 . .
O201 C201 H45 109.5 . .
H43 C201 H45 109.5 . .
H44 C201 H45 109.5 . .
N1 C301 C302 177.2(5) . .
C301 C302 H46 109.5 . .
C301 C302 H47 109.5 . .
H46 C302 H47 109.5 . .
C301 C302 H48 109.5 . .
H46 C302 H48 109.5 . .
H47 C302 H48 109.5 . .
F2 B1 F3B 136.5(11) . .
F2 B1 F1B 95.8(15) . .
F3B B1 F1B 124.3(14) . .
F2 B1 F4 117.9(12) . .
F3B B1 F4 62.6(7) . .
F1B B1 F4 115.5(10) . .
F2 B1 F2B 33.0(7) . .
F3B B1 F2B 108.3(12) . .
F1B B1 F2B 110.9(14) . .
F4 B1 F2B 127.6(11) . .
F2 B1 F1 113.1(13) . .
F3B B1 F1 107.3(13) . .
F4 B1 F1 106.2(11) . .
F2B B1 F1 124.6(14) . .
F2 B1 F3 109.5(10) . .
F3B B1 F3 45.9(8) . .
F1B B1 F3 109.4(12) . .
F4 B1 F3 108.1(8) . .
F2B B1 F3 76.7(9) . .
F1 B1 F3 100.5(12) . .
F2 B1 F4B 74.3(12) . .
F3B B1 F4B 105.8(9) . .
F1B B1 F4B 106.0(11) . .
F4 B1 F4B 47.0(5) . .
F2B B1 F4B 98.2(10) . .
F1 B1 F4B 111.2(9) . .
F3 B1 F4B 143.7(7) . .
B2B B2 F7 79(5) . .
B2B B2 F8 175(6) . .
F7 B2 F8 104.2(8) . .
B2B B2 F6 74(5) . .
F7 B2 F6 113.9(10) . .
F8 B2 F6 108.3(10) . .
B2B B2 F5 68(5) . .
F7 B2 F5 113.0(11) . .
F8 B2 F5 107.0(9) . .
F6 B2 F5 110.0(9) . .
B2 B2B F5 82(5) . .
B2 B2B F8B 160(7) . .
F5 B2B F8B 114(3) . .
B2 B2B F6 76(5) . .
F5 B2B F6 117(3) . .
F8B B2B F6 106(3) . .
B2 B2B F7 72(5) . .
F5 B2B F7 116(4) . .
F8B B2B F7 89(2) . .
F6 B2B F7 112(4) . .

loop_
_geom_bond_atom_site_label_1
_geom_bond_atom_site_label_2
_geom_bond_distance
_geom_bond_site_symmetry_2
Ag1 N151 2.267(3) .
Ag1 N11 2.286(3) .
Ag1 N31 2.303(3) 2_546
Ag2 N131 2.270(3) 2_656
Ag2 N51 2.284(3) .
Ag2 N111 2.291(3) .
F1 B1 1.43(2) .
F1B B1 1.29(2) .
F2 F2B 0.750(17) .
F2 B1 1.262(16) .
F2 F4B 1.66(2) .
F2B B1 1.359(18) .
F2B F3 1.73(2) .
F3 F3B 1.060(14) .
F3 B1 1.429(13) .
F3B B1 1.265(12) .
F3B F4 1.353(13) .
F4 F4B 1.128(11) .
F4 B1 1.337(10) .
F4B B1 1.476(10) .
F5 B2B 1.26(5) .
F5 B2 1.350(14) .
F6 B2B 1.33(5) .
F6 B2 1.341(14) .
F7 B2 1.320(15) .
F7 B2B 1.36(5) .
F8 B2 1.337(10) .
F8B B2B 1.310(19) .
O1 C1 1.386(3) .
O1 C11 1.414(3) .
O3 C3 1.381(3) .
O3 C31 1.442(3) .
O5 C5 1.377(3) .
O5 C51 1.446(3) .
O101 C101 1.384(3) .
O101 C111 1.440(3) .
O103 C103 1.378(3) .
O103 C131 1.440(3) .
O105 C105 1.389(3) .
O105 C151 1.435(3) .
O201 C201 1.535(5) .
O201 H49 0.8400 .
N1 C301 1.086(4) .
N11 C16 1.336(4) .
N11 C12 1.353(4) .
N31 C36 1.316(4) .
N31 C32 1.345(4) .
N31 Ag1 2.303(3) 2_556
N51 C52 1.341(3) .
N51 C56 1.342(4) .
N111 C112 1.324(4) .
N111 C116 1.332(4) .
N131 C132 1.340(4) .
N131 C136 1.357(4) .
N131 Ag2 2.271(3) 2_646
N151 C152 1.342(3) .
N151 C156 1.352(4) .
C1 C2 1.382(4) .
C1 C6 1.403(4) .
C2 C3 1.385(4) .
C2 H1 0.9500 .
C3 C4 1.378(4) .
C4 C5 1.394(4) .
C4 H2 0.9500 .
C5 C6 1.375(4) .
C6 H3 0.9500 .
C11 C12 1.506(4) .
C11 H4 0.9900 .
C11 H5 0.9900 .
C12 C13 1.384(4) .
C13 C14 1.373(4) .
C13 H6 0.9500 .
C14 C15 1.382(5) .
C14 H7 0.9500 .
C15 C16 1.402(4) .
C15 H8 0.9500 .
C16 H9 0.9500 .
C31 C32 1.485(4) .
C31 H10 0.9900 .
C31 H11 0.9900 .
C32 C33 1.401(4) .
C33 C34 1.370(5) .
C33 H12 0.9500 .
C34 C35 1.385(5) .
C34 H13 0.9500 .
C35 C36 1.403(5) .
C35 H14 0.9500 .
C36 H15 0.9500 .
C51 C52 1.496(4) .
C51 H16 0.9900 .
C51 H17 0.9900 .
C52 C53 1.382(4) .
C53 C54 1.382(4) .
C53 H18 0.9500 .
C54 C55 1.375(4) .
C54 H19 0.9500 .
C55 C56 1.368(4) .
C55 H20 0.9500 .
C56 H21 0.9500 .
C101 C102 1.359(4) .
C101 C106 1.388(4) .
C102 C103 1.391(3) .
C102 H22 0.9500 .
C103 C104 1.380(4) .
C104 C105 1.396(4) .
C104 H23 0.9500 .
C105 C106 1.381(4) .
C106 H24 0.9500 .
C111 C112 1.503(4) .
C111 H25 0.9900 .
C111 H26 0.9900 .
C112 C113 1.393(4) .
C113 C114 1.382(4) .
C113 H27 0.9500 .
C114 C115 1.357(5) .
C114 H28 0.9500 .
C115 C116 1.356(5) .
C115 H29 0.9500 .
C116 H30 0.9500 .
C131 C132 1.507(4) .
C131 H31 0.9900 .
C131 H32 0.9900 .
C132 C133 1.348(5) .
C133 C134 1.387(5) .
C133 H33 0.9500 .
C134 C135 1.360(5) .
C134 H34 0.9500 .
C135 C136 1.373(5) .
C135 H35 0.9500 .
C136 H36 0.9500 .
C151 C152 1.519(4) .
C151 H37 0.9900 .
C151 H38 0.9900 .
C152 C153 1.378(4) .
C153 C154 1.385(4) .
C153 H39 0.9500 .
C154 C155 1.364(4) .
C154 H40 0.9500 .
C155 C156 1.371(4) .
C155 H41 0.9500 .
C156 H42 0.9500 .
C201 H43 0.9800 .
C201 H44 0.9800 .
C201 H45 0.9800 .
C301 C302 1.471(5) .
C302 H46 0.9800 .
C302 H47 0.9800 .
C302 H48 0.9800 .
B2 B2B 0.69(3) .

loop_
_geom_torsion_atom_site_label_1
_geom_torsion_atom_site_label_2
_geom_torsion_atom_site_label_3
_geom_torsion_atom_site_label_4
_geom_torsion
_geom_torsion_site_symmetry_1
_geom_torsion_site_symmetry_2
_geom_torsion_site_symmetry_3
_geom_torsion_site_symmetry_4
F4B F2 F2B B1 -45(2) . . . .
B1 F2 F2B F3 -6(3) . . . .
F4B F2 F2B F3 -51(5) . . . .
F2 F2B F3 F3B 47(4) . . . .
B1 F2B F3 F3B 39.2(13) . . . .
F2 F2B F3 B1 7(4) . . . .
F2B F3 F3B B1 -34.4(10) . . . .
B1 F3 F3B F4 10(2) . . . .
F2B F3 F3B F4 -25(3) . . . .
F3 F3B F4 F4B 19(3) . . . .
B1 F3B F4 F4B 29.6(12) . . . .
F3 F3B F4 B1 -11(2) . . . .
F3B F4 F4B B1 -25.4(10) . . . .
B1 F4 F4B F2 16.3(9) . . . .
F3B F4 F4B F2 -9.0(16) . . . .
F2B F2 F4B F4 35(4) . . . .
B1 F2 F4B F4 -19.5(10) . . . .
F2B F2 F4B B1 55(3) . . . .
N151 Ag1 N11 C16 163.5(3) . . . .
N31 Ag1 N11 C16 -22.9(3) 2_546 . . .
N151 Ag1 N11 C12 -15.5(3) . . . .
N31 Ag1 N11 C12 158.1(3) 2_546 . . .
N131 Ag2 N51 C52 53.5(3) 2_656 . . .
N111 Ag2 N51 C52 -126.8(2) . . . .
N131 Ag2 N51 C56 -126.8(3) 2_656 . . .
N111 Ag2 N51 C56 52.9(3) . . . .
N131 Ag2 N111 C112 -164.8(3) 2_656 . . .
N51 Ag2 N111 C112 15.4(3) . . . .
N131 Ag2 N111 C116 20.1(3) 2_656 . . .
N51 Ag2 N111 C116 -159.7(2) . . . .
N11 Ag1 N151 C152 125.6(2) . . . .
N31 Ag1 N151 C152 -47.5(3) 2_546 . . .
N11 Ag1 N151 C156 -56.1(3) . . . .
N31 Ag1 N151 C156 130.8(3) 2_546 . . .
C11 O1 C1 C2 -2.2(4) . . . .
C11 O1 C1 C6 178.9(3) . . . .
O1 C1 C2 C3 -178.6(3) . . . .
C6 C1 C2 C3 0.2(5) . . . .
C31 O3 C3 C4 7.5(5) . . . .
C31 O3 C3 C2 -174.0(3) . . . .
C1 C2 C3 C4 -1.4(5) . . . .
C1 C2 C3 O3 -179.9(3) . . . .
O3 C3 C4 C5 180.0(3) . . . .
C2 C3 C4 C5 1.6(5) . . . .
C51 O5 C5 C6 19.8(5) . . . .
C51 O5 C5 C4 -161.6(3) . . . .
C3 C4 C5 C6 -0.7(5) . . . .
C3 C4 C5 O5 -179.4(3) . . . .
O5 C5 C6 C1 178.2(3) . . . .
C4 C5 C6 C1 -0.4(5) . . . .
C2 C1 C6 C5 0.6(5) . . . .
O1 C1 C6 C5 179.6(3) . . . .
C1 O1 C11 C12 171.7(3) . . . .
C16 N11 C12 C13 -1.0(6) . . . .
Ag1 N11 C12 C13 178.0(3) . . . .
C16 N11 C12 C11 179.8(3) . . . .
Ag1 N11 C12 C11 -1.2(4) . . . .
O1 C11 C12 N11 -148.9(3) . . . .
O1 C11 C12 C13 31.9(4) . . . .
N11 C12 C13 C14 0.1(6) . . . .
C11 C12 C13 C14 179.2(3) . . . .
C12 C13 C14 C15 1.0(6) . . . .
C13 C14 C15 C16 -1.0(7) . . . .
C12 N11 C16 C15 0.9(6) . . . .
Ag1 N11 C16 C15 -178.1(3) . . . .
C14 C15 C16 N11 0.1(7) . . . .
C3 O3 C31 C32 -173.1(3) . . . .
C36 N31 C32 C33 -0.2(5) . . . .
Ag1 N31 C32 C33 178.6(2) 2_556 . . .
C36 N31 C32 C31 -174.6(3) . . . .
Ag1 N31 C32 C31 4.3(4) 2_556 . . .
O3 C31 C32 N31 91.1(3) . . . .
O3 C31 C32 C33 -83.2(4) . . . .
N31 C32 C33 C34 -0.2(5) . . . .
C31 C32 C33 C34 173.9(3) . . . .
C32 C33 C34 C35 0.1(6) . . . .
C33 C34 C35 C36 0.3(7) . . . .
C32 N31 C36 C35 0.6(6) . . . .
Ag1 N31 C36 C35 -178.2(3) 2_556 . . .
C34 C35 C36 N31 -0.7(7) . . . .
C5 O5 C51 C52 73.8(3) . . . .
C56 N51 C52 C53 0.0(5) . . . .
Ag2 N51 C52 C53 179.7(2) . . . .
C56 N51 C52 C51 175.5(3) . . . .
Ag2 N51 C52 C51 -4.8(4) . . . .
O5 C51 C52 N51 46.1(4) . . . .
O5 C51 C52 C53 -138.5(3) . . . .
N51 C52 C53 C54 0.0(5) . . . .
C51 C52 C53 C54 -175.2(3) . . . .
C52 C53 C54 C55 -0.4(5) . . . .
C53 C54 C55 C56 0.8(5) . . . .
C52 N51 C56 C55 0.4(5) . . . .
Ag2 N51 C56 C55 -179.3(3) . . . .
C54 C55 C56 N51 -0.8(6) . . . .
C111 O101 C101 C102 0.9(5) . . . .
C111 O101 C101 C106 179.3(3) . . . .
O101 C101 C102 C103 178.6(3) . . . .
C106 C101 C102 C103 0.4(5) . . . .
C131 O103 C103 C104 -4.4(4) . . . .
C131 O103 C103 C102 176.8(3) . . . .
C101 C102 C103 O103 179.8(3) . . . .
C101 C102 C103 C104 1.0(5) . . . .
O103 C103 C104 C105 179.6(3) . . . .
C102 C103 C104 C105 -1.7(5) . . . .
C151 O105 C105 C106 -18.9(5) . . . .
C151 O105 C105 C104 163.0(3) . . . .
C103 C104 C105 C106 1.0(5) . . . .
C103 C104 C105 O105 179.2(3) . . . .
O105 C105 C106 C101 -177.6(3) . . . .
C104 C105 C106 C101 0.3(5) . . . .
C102 C101 C106 C105 -1.1(5) . . . .
O101 C101 C106 C105 -179.5(3) . . . .
C101 O101 C111 C112 -170.6(3) . . . .
C116 N111 C112 C113 0.8(5) . . . .
Ag2 N111 C112 C113 -174.5(2) . . . .
C116 N111 C112 C111 -179.1(3) . . . .
Ag2 N111 C112 C111 5.7(4) . . . .
O101 C111 C112 N111 145.1(3) . . . .
O101 C111 C112 C113 -34.8(4) . . . .
N111 C112 C113 C114 0.1(6) . . . .
C111 C112 C113 C114 -180.0(3) . . . .
C112 C113 C114 C115 0.0(6) . . . .
C113 C114 C115 C116 -1.0(7) . . . .
C112 N111 C116 C115 -1.9(6) . . . .
Ag2 N111 C116 C115 173.4(3) . . . .
C114 C115 C116 N111 2.1(7) . . . .
C103 O103 C131 C132 173.3(3) . . . .
C136 N131 C132 C133 -1.5(5) . . . .
Ag2 N131 C132 C133 -178.3(3) 2_646 . . .
C136 N131 C132 C131 175.0(3) . . . .
Ag2 N131 C132 C131 -1.8(4) 2_646 . . .
O103 C131 C132 N131 -96.2(3) . . . .
O103 C131 C132 C133 80.5(4) . . . .
N131 C132 C133 C134 1.0(6) . . . .
C131 C132 C133 C134 -175.5(3) . . . .
C132 C133 C134 C135 0.4(6) . . . .
C133 C134 C135 C136 -1.1(6) . . . .
C132 N131 C136 C135 0.7(5) . . . .
Ag2 N131 C136 C135 177.7(3) 2_646 . . .
C134 C135 C136 N131 0.6(6) . . . .
C105 O105 C151 C152 -73.1(3) . . . .
C156 N151 C152 C153 -0.8(5) . . . .
Ag1 N151 C152 C153 177.5(2) . . . .
C156 N151 C152 C151 -177.1(3) . . . .
Ag1 N151 C152 C151 1.2(4) . . . .
O105 C151 C152 N151 -44.9(4) . . . .
O105 C151 C152 C153 138.7(3) . . . .
N151 C152 C153 C154 0.3(5) . . . .
C151 C152 C153 C154 176.5(3) . . . .
C152 C153 C154 C155 -0.1(6) . . . .
C153 C154 C155 C156 0.5(6) . . . .
C152 N151 C156 C155 1.2(5) . . . .
Ag1 N151 C156 C155 -177.2(3) . . . .
C154 C155 C156 N151 -1.0(6) . . . .
F2B F2 B1 F3B -38(4) . . . .
F4B F2 B1 F3B 96.5(16) . . . .
F2B F2 B1 F1B 120(3) . . . .
F4B F2 B1 F1B -105.0(11) . . . .
F2B F2 B1 F4 -117(3) . . . .
F4B F2 B1 F4 18.0(9) . . . .
F4B F2 B1 F2B 135(3) . . . .
F2B F2 B1 F1 118(3) . . . .
F4B F2 B1 F1 -106.7(12) . . . .
F2B F2 B1 F3 7(3) . . . .
F4B F2 B1 F3 142.1(8) . . . .
F2B F2 B1 F4B -135(3) . . . .
F3 F3B B1 F2 70(2) . . . .
F4 F3B B1 F2 -103(2) . . . .
F3 F3B B1 F1B -84(2) . . . .
F4 F3B B1 F1B 103.5(12) . . . .
F3 F3B B1 F4 172.3(18) . . . .
F3 F3B B1 F2B 48.8(17) . . . .
F4 F3B B1 F2B -123.5(12) . . . .
F3 F3B B1 F1 -88.0(17) . . . .
F4 F3B B1 F1 99.7(11) . . . .
F4 F3B B1 F3 -172.3(18) . . . .
F3 F3B B1 F4B 153.3(14) . . . .
F4 F3B B1 F4B -19.1(8) . . . .
F4B F4 B1 F2 -24.0(11) . . . .
F3B F4 B1 F2 130.5(12) . . . .
F4B F4 B1 F3B -154.5(11) . . . .
F4B F4 B1 F1B 88.3(15) . . . .
F3B F4 B1 F1B -117.2(15) . . . .
F4B F4 B1 F2B -61.8(12) . . . .
F3B F4 B1 F2B 92.7(14) . . . .
F4B F4 B1 F1 104.1(13) . . . .
F3B F4 B1 F1 -101.4(13) . . . .
F4B F4 B1 F3 -148.7(9) . . . .
F3B F4 B1 F3 5.8(14) . . . .
F3B F4 B1 F4B 154.5(11) . . . .
F3 F2B B1 F2 173(3) . . . .
F2 F2B B1 F3B 153(3) . . . .
F3 F2B B1 F3B -33.7(9) . . . .
F2 F2B B1 F1B -67(3) . . . .
F3 F2B B1 F1B 106.0(13) . . . .
F2 F2B B1 F4 84(3) . . . .
F3 F2B B1 F4 -102.8(11) . . . .
F2 F2B B1 F1 -79(3) . . . .
F3 F2B B1 F1 93.8(15) . . . .
F2 F2B B1 F3 -173(3) . . . .
F2 F2B B1 F4B 44(3) . . . .
F3 F2B B1 F4B -143.4(7) . . . .
F3B F3 B1 F2 -136.8(15) . . . .
F2B F3 B1 F2 -4.1(19) . . . .
F2B F3 B1 F3B 132.8(18) . . . .
F3B F3 B1 F1B 119.4(18) . . . .
F2B F3 B1 F1B -107.8(16) . . . .
F3B F3 B1 F4 -7.2(17) . . . .
F2B F3 B1 F4 125.6(11) . . . .
F3B F3 B1 F2B -132.8(18) . . . .
F3B F3 B1 F1 103.9(16) . . . .
F2B F3 B1 F1 -123.3(15) . . . .
F3B F3 B1 F4B -47(3) . . . .
F2B F3 B1 F4B 85.7(18) . . . .
F4 F4B B1 F2 158.1(12) . . . .
F4 F4B B1 F3B 23.4(10) . . . .
F2 F4B B1 F3B -134.7(12) . . . .
F4 F4B B1 F1B -110.3(14) . . . .
F2 F4B B1 F1B 91.6(15) . . . .
F2 F4B B1 F4 -158.1(12) . . . .
F4 F4B B1 F2B 135.1(10) . . . .
F2 F4B B1 F2B -23.0(14) . . . .
F4 F4B B1 F1 -92.8(15) . . . .
F2 F4B B1 F1 109.1(13) . . . .
F4 F4B B1 F3 56.4(18) . . . .
F2 F4B B1 F3 -102(2) . . . .
B2B F7 B2 F8 -175(6) . . . .
B2B F7 B2 F6 67(5) . . . .
B2B F7 B2 F5 -60(5) . . . .
B2B F6 B2 F7 -69(5) . . . .
B2B F6 B2 F8 175(6) . . . .
B2B F6 B2 F5 58(5) . . . .
B2B F5 B2 F7 66(5) . . . .
B2B F5 B2 F8 -180(6) . . . .
B2B F5 B2 F6 -62(5) . . . .
F7 B2 B2B F5 -120.9(19) . . . .
F6 B2 B2B F5 120(2) . . . .
F7 B2 B2B F8B 22(20) . . . .
F6 B2 B2B F8B -97(21) . . . .
F5 B2 B2B F8B 143(22) . . . .
F7 B2 B2B F6 119.1(14) . . . .
F5 B2 B2B F6 -120(2) . . . .
F6 B2 B2B F7 -119.1(14) . . . .
F5 B2 B2B F7 120.9(19) . . . .
B2 F5 B2B F8B -167(8) . . . .
B2 F5 B2B F6 70(4) . . . .
B2 F5 B2B F7 -65(4) . . . .
B2 F6 B2B F5 -73(3) . . . .
B2 F6 B2B F8B 159(8) . . . .
B2 F6 B2B F7 63(4) . . . .
B2 F7 B2B F5 71(4) . . . .
B2 F7 B2B F8B -173(7) . . . .
B2 F7 B2B F6 -66(4) . . . .
